data_1513012
loop_
_publ_author_name
'Soumik Mandal'
'Dipravath K. Seth'
'Parna Gupta'

_publ_section_title
;
 A closer look at the formation of bicyclometalated and cyclometalated
 ruthenium carbonyl complexes
;
_journal_name_full
;
Inorganica Chimica Acta
;
_journal_page_first 10
_journal_page_last 20
_journal_paper_doi 10.1016/j.ica.2012.11.011
_journal_volume 397
_journal_year 2013
_chemical_formula_moiety 'C56 H43 N O3 P2 Ru, C2 H3 N'
_chemical_formula_sum 'C58 H46 N2 O3 P2 Ru'
_chemical_formula_weight 981.98
_space_group_IT_number 2
_symmetry_cell_setting triclinic
_symmetry_space_group_name_Hall '-P 1'
_symmetry_space_group_name_H-M 'P -1'
_atom_sites_solution_hydrogens geom
_atom_sites_solution_primary direct
_atom_sites_solution_secondary difmap
_cell_angle_alpha 102.307(4)
_cell_angle_beta 96.644(4)
_cell_angle_gamma 100.736(4)
_cell_formula_units_Z 4
_cell_length_a 10.1621(19)
_cell_length_b 21.344(4)
_cell_length_c 22.796(5)
_cell_measurement_reflns_used 4946
_cell_measurement_temperature 100
_cell_measurement_theta_max 24.03
_cell_measurement_theta_min 2.38
_cell_volume 4683.7(16)
_computing_cell_refinement 'Bruker SAINT'
_computing_data_collection 'Bruker APEX2'
_computing_data_reduction 'Bruker SAINT'
_computing_molecular_graphics 'Bruker SHELXTL'
_computing_publication_material 'Bruker SHELXTL'
_computing_structure_refinement 'SHELXL-97 (Sheldrick, 2008)'
_computing_structure_solution 'SHELXS-97 (Sheldrick, 2008)'
_diffrn_ambient_temperature 100
_diffrn_measured_fraction_theta_full 0.998
_diffrn_measured_fraction_theta_max 0.998
_diffrn_measurement_device_type 'Bruker APEX-II CCD'
_diffrn_measurement_method '\f and \w scans'
_diffrn_radiation_monochromator graphite
_diffrn_radiation_source 'fine-focus sealed tube'
_diffrn_radiation_type MoK\a
_diffrn_radiation_wavelength 0.71073
_diffrn_reflns_av_R_equivalents 0.0858
_diffrn_reflns_av_sigmaI/netI 0.1276
_diffrn_reflns_limit_h_max 6
_diffrn_reflns_limit_h_min -12
_diffrn_reflns_limit_k_max 27
_diffrn_reflns_limit_k_min -27
_diffrn_reflns_limit_l_max 29
_diffrn_reflns_limit_l_min -29
_diffrn_reflns_number 49993
_diffrn_reflns_theta_full 27.00
_diffrn_reflns_theta_max 27.00
_diffrn_reflns_theta_min 0.93
_exptl_absorpt_coefficient_mu 0.452
_exptl_absorpt_correction_T_max 0.987
_exptl_absorpt_correction_T_min 0.942
_exptl_absorpt_correction_type multi-scan
_exptl_absorpt_process_details 'SADABS; BRUKER, 2008'
_exptl_crystal_colour blue
_exptl_crystal_density_diffrn 1.393
_exptl_crystal_density_method 'not measured'
_exptl_crystal_description needle
_exptl_crystal_F_000 2024
_exptl_crystal_size_max 0.43
_exptl_crystal_size_mid 0.11
_exptl_crystal_size_min 0.03
_refine_diff_density_max 2.737
_refine_diff_density_min -1.481
_refine_diff_density_rms 0.113
_refine_ls_extinction_method none
_refine_ls_goodness_of_fit_ref 0.999
_refine_ls_hydrogen_treatment constr
_refine_ls_matrix_type full
_refine_ls_number_parameters 1181
_refine_ls_number_reflns 20015
_refine_ls_number_restraints 0
_refine_ls_restrained_S_all 0.999
_refine_ls_R_factor_all 0.1206
_refine_ls_R_factor_gt 0.0552
_refine_ls_shift/su_max 0.001
_refine_ls_shift/su_mean 0.000
_refine_ls_structure_factor_coef Fsqd
_refine_ls_weighting_details 'calc w=1/[\s^2^(Fo^2^)+(0.0355P)^2^+7.1715P] where P=(Fo^2^+2Fc^2^)/3'
_refine_ls_weighting_scheme calc
_refine_ls_wR_factor_gt 0.0978
_refine_ls_wR_factor_ref 0.1242
_reflns_number_gt 11411
_reflns_number_total 20015
_reflns_threshold_expression >2sigma(I)
_cod_data_source_file ICA-2013-397-10-20-1.cif
_cod_data_source_block 2
_cod_original_sg_symbol_H-M P-1
_cod_database_code 1513012

loop_
_symmetry_equiv_pos_as_xyz
'x, y, z'
'-x, -y, -z'

loop_
_atom_site_label
_atom_site_type_symbol
_atom_site_fract_x
_atom_site_fract_y
_atom_site_fract_z
_atom_site_U_iso_or_equiv
_atom_site_adp_type
_atom_site_occupancy
_atom_site_symmetry_multiplicity
_atom_site_calc_flag
_atom_site_refinement_flags
Ru1 Ru 0.97701(4) 0.753843(19) 0.283130(17) 0.01296(10) Uani 1 1 d .
Ru2 Ru 0.74555(4) 0.698129(18) 0.755660(17) 0.01113(10) Uani 1 1 d .
P1 P 1.06516(13) 0.83040(6) 0.22884(5) 0.0142(3) Uani 1 1 d .
P2 P 0.88490(13) 0.68001(6) 0.33972(5) 0.0128(3) Uani 1 1 d .
P3 P 0.64882(13) 0.72031(6) 0.66486(5) 0.0138(3) Uani 1 1 d .
P4 P 0.84884(13) 0.68512(6) 0.85035(5) 0.0128(3) Uani 1 1 d .
N1 N 0.8047(4) 0.79417(19) 0.28689(18) 0.0151(9) Uani 1 1 d .
N2 N 0.9395(4) 0.72132(18) 0.73212(16) 0.0140(9) Uani 1 1 d .
N3 N 0.7344(9) 0.9817(5) 0.0403(3) 0.125(4) Uani 1 1 d .
N4 N 0.7065(6) 0.4003(3) 0.0217(3) 0.0525(11) Uani 1 1 d .
O1 O 1.2972(4) 0.96023(18) 0.55822(16) 0.0335(10) Uani 1 1 d .
O2 O 1.3967(4) 0.90227(16) 0.48886(15) 0.0241(8) Uani 1 1 d .
O3 O 1.2153(3) 0.68978(16) 0.26737(15) 0.0216(8) Uani 1 1 d .
O4 O 0.7956(4) 1.01966(16) 0.90851(16) 0.0304(9) Uani 1 1 d .
O5 O 0.6050(4) 0.94212(17) 0.87366(17) 0.0307(9) Uani 1 1 d .
O6 O 0.4667(4) 0.65449(16) 0.78343(16) 0.0240(8) Uani 1 1 d .
C1 C 1.2243(5) 0.8908(2) 0.2645(2) 0.0161(11) Uani 1 1 d .
C2 C 1.3228(5) 0.8736(2) 0.3020(2) 0.0193(11) Uani 1 1 d .
H2 H 1.3071 0.8319 0.3094 0.023 Uiso 1 1 calc R
C3 C 1.4441(5) 0.9178(3) 0.3285(2) 0.0241(12) Uani 1 1 d .
H3 H 1.5079 0.9059 0.3542 0.029 Uiso 1 1 calc R
C4 C 1.4703(5) 0.9795(3) 0.3167(2) 0.0279(13) Uani 1 1 d .
H4 H 1.5519 1.0089 0.3343 0.033 Uiso 1 1 calc R
C5 C 1.3750(6) 0.9974(3) 0.2788(2) 0.0261(13) Uani 1 1 d .
H5 H 1.3931 1.0386 0.2704 0.031 Uiso 1 1 calc R
C6 C 1.2532(5) 0.9540(2) 0.2534(2) 0.0238(12) Uani 1 1 d .
H6 H 1.1891 0.9668 0.2286 0.029 Uiso 1 1 calc R
C7 C 0.9480(5) 0.8838(2) 0.2165(2) 0.0148(10) Uani 1 1 d .
C8 C 0.9385(5) 0.9349(2) 0.2648(2) 0.0212(12) Uani 1 1 d .
H8 H 1.0017 0.9459 0.3003 0.025 Uiso 1 1 calc R
C9 C 0.8373(6) 0.9691(2) 0.2604(3) 0.0267(13) Uani 1 1 d .
H9 H 0.8322 1.0027 0.2929 0.032 Uiso 1 1 calc R
C10 C 0.7427(6) 0.9537(3) 0.2077(3) 0.0299(13) Uani 1 1 d .
H10 H 0.6737 0.9766 0.2050 0.036 Uiso 1 1 calc R
C11 C 0.7516(6) 0.9041(3) 0.1594(3) 0.0285(13) Uani 1 1 d .
H11 H 0.6895 0.8942 0.1237 0.034 Uiso 1 1 calc R
C12 C 0.8531(5) 0.8687(2) 0.1638(2) 0.0211(12) Uani 1 1 d .
H12 H 0.8574 0.8348 0.1312 0.025 Uiso 1 1 calc R
C13 C 1.1077(5) 0.7994(2) 0.1532(2) 0.0153(11) Uani 1 1 d .
C14 C 1.1499(5) 0.8428(3) 0.1181(2) 0.0243(12) Uani 1 1 d .
H14 H 1.1498 0.8871 0.1317 0.029 Uiso 1 1 calc R
C15 C 1.1919(6) 0.8211(3) 0.0632(2) 0.0273(13) Uani 1 1 d .
H15 H 1.2197 0.8507 0.0401 0.033 Uiso 1 1 calc R
C16 C 1.1926(5) 0.7551(3) 0.0425(2) 0.0244(12) Uani 1 1 d .
H16 H 1.2215 0.7404 0.0058 0.029 Uiso 1 1 calc R
C17 C 1.1501(5) 0.7115(2) 0.0766(2) 0.0185(11) Uani 1 1 d .
H17 H 1.1491 0.6672 0.0626 0.022 Uiso 1 1 calc R
C18 C 1.1087(5) 0.7333(2) 0.1319(2) 0.0176(11) Uani 1 1 d .
H18 H 1.0815 0.7035 0.1549 0.021 Uiso 1 1 calc R
C19 C 0.9919(5) 0.6692(2) 0.4058(2) 0.0141(10) Uani 1 1 d .
C20 C 1.1305(5) 0.6942(2) 0.4172(2) 0.0189(11) Uani 1 1 d .
H20 H 1.1703 0.7189 0.3923 0.023 Uiso 1 1 calc R
C21 C 1.2109(5) 0.6827(2) 0.4660(2) 0.0210(12) Uani 1 1 d .
H21 H 1.3042 0.6992 0.4731 0.025 Uiso 1 1 calc R
C22 C 1.1527(6) 0.6467(3) 0.5041(2) 0.0255(13) Uani 1 1 d .
H22 H 1.2065 0.6393 0.5368 0.031 Uiso 1 1 calc R
C23 C 1.0131(6) 0.6219(3) 0.4930(2) 0.0246(12) Uani 1 1 d .
H23 H 0.9733 0.5983 0.5187 0.030 Uiso 1 1 calc R
C24 C 0.9333(5) 0.6320(2) 0.4439(2) 0.0203(12) Uani 1 1 d .
H24 H 0.8404 0.6142 0.4362 0.024 Uiso 1 1 calc R
C25 C 0.7420(5) 0.7050(2) 0.3733(2) 0.0146(10) Uani 1 1 d .
C26 C 0.7687(5) 0.7458(2) 0.4323(2) 0.0175(11) Uani 1 1 d .
H26 H 0.8540 0.7532 0.4555 0.021 Uiso 1 1 calc R
C27 C 0.6699(5) 0.7753(2) 0.4567(2) 0.0216(12) Uani 1 1 d .
H27 H 0.6898 0.8023 0.4959 0.026 Uiso 1 1 calc R
C28 C 0.5423(5) 0.7648(2) 0.4231(2) 0.0244(12) Uani 1 1 d .
H28 H 0.4762 0.7847 0.4393 0.029 Uiso 1 1 calc R
C29 C 0.5136(5) 0.7240(2) 0.3647(2) 0.0221(12) Uani 1 1 d .
H29 H 0.4272 0.7161 0.3422 0.027 Uiso 1 1 calc R
C30 C 0.6124(5) 0.6950(2) 0.3395(2) 0.0178(11) Uani 1 1 d .
H30 H 0.5923 0.6688 0.3000 0.021 Uiso 1 1 calc R
C31 C 0.8318(5) 0.5939(2) 0.2970(2) 0.0138(10) Uani 1 1 d .
C32 C 0.7010(6) 0.5563(2) 0.2842(2) 0.0285(14) Uani 1 1 d .
H32 H 0.6317 0.5731 0.3007 0.034 Uiso 1 1 calc R
C33 C 0.6733(6) 0.4933(3) 0.2467(3) 0.0380(16) Uani 1 1 d .
H33 H 0.5847 0.4686 0.2376 0.046 Uiso 1 1 calc R
C34 C 0.7750(6) 0.4666(3) 0.2226(2) 0.0286(13) Uani 1 1 d .
H34 H 0.7548 0.4246 0.1971 0.034 Uiso 1 1 calc R
C35 C 0.9066(5) 0.5028(2) 0.2367(2) 0.0205(12) Uani 1 1 d .
H35 H 0.9765 0.4850 0.2218 0.025 Uiso 1 1 calc R
C36 C 0.9338(5) 0.5659(2) 0.2731(2) 0.0191(11) Uani 1 1 d .
H36 H 1.0226 0.5904 0.2820 0.023 Uiso 1 1 calc R
C37 C 0.8407(5) 0.6908(2) 0.2050(2) 0.0154(11) Uani 1 1 d .
C38 C 0.8481(5) 0.6336(2) 0.1645(2) 0.0189(11) Uani 1 1 d .
H38 H 0.9280 0.6184 0.1677 0.023 Uiso 1 1 calc R
C39 C 0.7386(5) 0.5972(2) 0.1181(2) 0.0242(12) Uani 1 1 d .
H39 H 0.7485 0.5588 0.0923 0.029 Uiso 1 1 calc R
C40 C 0.6211(5) 0.6170(3) 0.1106(2) 0.0256(13) Uani 1 1 d .
H40 H 0.5511 0.5926 0.0797 0.031 Uiso 1 1 calc R
C41 C 0.6037(5) 0.6750(3) 0.1499(2) 0.0219(12) Uani 1 1 d .
C42 C 0.4841(5) 0.6999(3) 0.1445(2) 0.0257(13) Uani 1 1 d .
H42 H 0.4121 0.6775 0.1137 0.031 Uiso 1 1 calc R
C43 C 0.4722(5) 0.7564(3) 0.1836(2) 0.0274(13) Uani 1 1 d .
H43 H 0.3937 0.7724 0.1783 0.033 Uiso 1 1 calc R
C44 C 0.5771(5) 0.7901(3) 0.2316(2) 0.0232(12) Uani 1 1 d .
H44 H 0.5680 0.8278 0.2585 0.028 Uiso 1 1 calc R
C45 C 0.6936(5) 0.7667(2) 0.2383(2) 0.0159(11) Uani 1 1 d .
C46 C 0.7143(5) 0.7105(2) 0.1975(2) 0.0177(11) Uani 1 1 d .
C47 C 0.8046(5) 0.8390(2) 0.3344(2) 0.0187(11) Uani 1 1 d .
H47 H 0.7292 0.8573 0.3395 0.022 Uiso 1 1 calc R
C48 C 0.9271(5) 0.8604(2) 0.3799(2) 0.0177(11) Uani 1 1 d .
C49 C 1.0347(5) 0.8279(2) 0.3659(2) 0.0171(11) Uani 1 1 d .
C50 C 1.1536(5) 0.8509(2) 0.4098(2) 0.0168(11) Uani 1 1 d .
H50 H 1.2289 0.8330 0.4032 0.020 Uiso 1 1 calc R
C51 C 1.1626(5) 0.8996(2) 0.4629(2) 0.0199(11) Uani 1 1 d .
C52 C 1.0534(5) 0.9281(2) 0.4752(2) 0.0219(12) Uani 1 1 d .
H52 H 1.0593 0.9594 0.5113 0.026 Uiso 1 1 calc R
C53 C 0.9361(5) 0.9090(2) 0.4330(2) 0.0219(12) Uani 1 1 d .
H53 H 0.8630 0.9285 0.4399 0.026 Uiso 1 1 calc R
C54 C 1.2884(5) 0.9237(2) 0.5082(2) 0.0209(12) Uani 1 1 d .
C55 C 1.5249(5) 0.9270(3) 0.5299(2) 0.0268(13) Uani 1 1 d .
H55A H 1.5355 0.9732 0.5470 0.040 Uiso 1 1 calc R
H55B H 1.5980 0.9199 0.5079 0.040 Uiso 1 1 calc R
H55C H 1.5261 0.9043 0.5620 0.040 Uiso 1 1 calc R
C56 C 1.1239(5) 0.7150(2) 0.2746(2) 0.0156(11) Uani 1 1 d .
C57 C 0.7726(5) 0.7724(2) 0.6337(2) 0.0161(11) Uani 1 1 d .
C58 C 0.7851(5) 0.8403(2) 0.6460(2) 0.0218(12) Uani 1 1 d .
H58 H 0.7238 0.8593 0.6672 0.026 Uiso 1 1 calc R
C59 C 0.8884(6) 0.8799(3) 0.6270(2) 0.0267(13) Uani 1 1 d .
H59 H 0.8949 0.9250 0.6349 0.032 Uiso 1 1 calc R
C60 C 0.9811(6) 0.8524(3) 0.5965(2) 0.0287(14) Uani 1 1 d .
H60 H 1.0508 0.8792 0.5844 0.034 Uiso 1 1 calc R
C61 C 0.9707(5) 0.7851(3) 0.5837(2) 0.0257(13) Uani 1 1 d .
H61 H 1.0331 0.7667 0.5628 0.031 Uiso 1 1 calc R
C62 C 0.8675(5) 0.7451(3) 0.6020(2) 0.0207(12) Uani 1 1 d .
H62 H 0.8608 0.6999 0.5932 0.025 Uiso 1 1 calc R
C63 C 0.5653(5) 0.6517(2) 0.6001(2) 0.0163(11) Uani 1 1 d .
C64 C 0.4754(5) 0.5998(2) 0.6127(2) 0.0169(11) Uani 1 1 d .
H64 H 0.4687 0.5988 0.6528 0.020 Uiso 1 1 calc R
C65 C 0.3963(5) 0.5497(2) 0.5656(2) 0.0224(12) Uani 1 1 d .
H65 H 0.3370 0.5155 0.5744 0.027 Uiso 1 1 calc R
C66 C 0.4053(5) 0.5506(3) 0.5056(2) 0.0257(13) Uani 1 1 d .
H66 H 0.3521 0.5171 0.4741 0.031 Uiso 1 1 calc R
C67 C 0.4939(6) 0.6015(3) 0.4931(2) 0.0278(13) Uani 1 1 d .
H67 H 0.4996 0.6022 0.4528 0.033 Uiso 1 1 calc R
C68 C 0.5750(5) 0.6518(3) 0.5396(2) 0.0256(13) Uani 1 1 d .
H68 H 0.6354 0.6854 0.5303 0.031 Uiso 1 1 calc R
C69 C 0.5135(5) 0.7670(2) 0.6693(2) 0.0140(10) Uani 1 1 d .
C70 C 0.4758(5) 0.7935(2) 0.7250(2) 0.0162(11) Uani 1 1 d .
H70 H 0.5139 0.7843 0.7605 0.019 Uiso 1 1 calc R
C71 C 0.3815(5) 0.8334(2) 0.7277(2) 0.0223(12) Uani 1 1 d .
H71 H 0.3593 0.8516 0.7651 0.027 Uiso 1 1 calc R
C72 C 0.3210(5) 0.8463(2) 0.6757(2) 0.0225(12) Uani 1 1 d .
H72 H 0.2597 0.8738 0.6779 0.027 Uiso 1 1 calc R
C73 C 0.3528(5) 0.8177(2) 0.6196(2) 0.0242(12) Uani 1 1 d .
H73 H 0.3098 0.8248 0.5840 0.029 Uiso 1 1 calc R
C74 C 0.4480(5) 0.7789(2) 0.6165(2) 0.0199(11) Uani 1 1 d .
H74 H 0.4687 0.7604 0.5789 0.024 Uiso 1 1 calc R
C75 C 1.0259(5) 0.7304(2) 0.8699(2) 0.0152(11) Uani 1 1 d .
C76 C 1.1283(5) 0.7035(2) 0.8447(2) 0.0197(12) Uani 1 1 d .
H76 H 1.1083 0.6602 0.8220 0.024 Uiso 1 1 calc R
C77 C 1.2586(5) 0.7408(3) 0.8534(2) 0.0253(13) Uani 1 1 d .
H77 H 1.3266 0.7222 0.8375 0.030 Uiso 1 1 calc R
C78 C 1.2883(5) 0.8055(3) 0.8857(2) 0.0252(13) Uani 1 1 d .
H78 H 1.3758 0.8307 0.8908 0.030 Uiso 1 1 calc R
C79 C 1.1882(5) 0.8331(2) 0.9105(2) 0.0226(12) Uani 1 1 d .
H79 H 1.2083 0.8768 0.9323 0.027 Uiso 1 1 calc R
C80 C 1.0581(5) 0.7954(2) 0.9028(2) 0.0177(11) Uani 1 1 d .
H80 H 0.9913 0.8139 0.9199 0.021 Uiso 1 1 calc R
C81 C 0.8544(5) 0.6025(2) 0.8606(2) 0.0181(11) Uani 1 1 d .
C82 C 0.9604(6) 0.5875(3) 0.8955(2) 0.0242(12) Uani 1 1 d .
H82 H 1.0386 0.6198 0.9124 0.029 Uiso 1 1 calc R
C83 C 0.9508(6) 0.5244(3) 0.9054(3) 0.0366(15) Uani 1 1 d .
H83 H 1.0221 0.5150 0.9291 0.044 Uiso 1 1 calc R
C84 C 0.8361(7) 0.4765(3) 0.8803(3) 0.0426(17) Uani 1 1 d .
H84 H 0.8305 0.4345 0.8866 0.051 Uiso 1 1 calc R
C85 C 0.7286(7) 0.4901(3) 0.8455(3) 0.0375(15) Uani 1 1 d .
H85 H 0.6512 0.4574 0.8285 0.045 Uiso 1 1 calc R
C86 C 0.7369(5) 0.5525(2) 0.8361(2) 0.0220(12) Uani 1 1 d .
H86 H 0.6641 0.5617 0.8132 0.026 Uiso 1 1 calc R
C87 C 0.7754(5) 0.7158(2) 0.9188(2) 0.0140(10) Uani 1 1 d .
C88 C 0.8317(5) 0.7086(2) 0.9752(2) 0.0178(11) Uani 1 1 d .
H88 H 0.9103 0.6923 0.9784 0.021 Uiso 1 1 calc R
C89 C 0.7727(5) 0.7253(2) 1.0265(2) 0.0203(12) Uani 1 1 d .
H89 H 0.8099 0.7191 1.0635 0.024 Uiso 1 1 calc R
C90 C 0.6580(5) 0.7513(2) 1.0224(2) 0.0220(12) Uani 1 1 d .
H90 H 0.6183 0.7628 1.0567 0.026 Uiso 1 1 calc R
C91 C 0.6024(5) 0.7603(2) 0.9673(2) 0.0222(12) Uani 1 1 d .
H91 H 0.5257 0.7782 0.9646 0.027 Uiso 1 1 calc R
C92 C 0.6618(5) 0.7424(2) 0.9156(2) 0.0175(11) Uani 1 1 d .
H92 H 0.6243 0.7485 0.8786 0.021 Uiso 1 1 calc R
C93 C 0.7645(5) 0.6044(2) 0.7074(2) 0.0136(10) Uani 1 1 d .
C94 C 0.6810(5) 0.5424(2) 0.6923(2) 0.0176(11) Uani 1 1 d .
H94 H 0.5960 0.5376 0.7043 0.021 Uiso 1 1 calc R
C95 C 0.7175(5) 0.4855(2) 0.6597(2) 0.0218(12) Uani 1 1 d .
H95 H 0.6572 0.4450 0.6520 0.026 Uiso 1 1 calc R
C96 C 0.8391(5) 0.4889(2) 0.6394(2) 0.0227(12) Uani 1 1 d .
H96 H 0.8611 0.4513 0.6175 0.027 Uiso 1 1 calc R
C97 C 0.9315(5) 0.5504(2) 0.6522(2) 0.0188(11) Uani 1 1 d .
C98 C 1.0615(5) 0.5573(3) 0.6355(2) 0.0228(12) Uani 1 1 d .
H98 H 1.0868 0.5206 0.6136 0.027 Uiso 1 1 calc R
C99 C 1.1518(5) 0.6168(3) 0.6509(2) 0.0252(13) Uani 1 1 d .
H99 H 1.2378 0.6198 0.6401 0.030 Uiso 1 1 calc R
C100 C 1.1153(5) 0.6737(3) 0.6829(2) 0.0199(11) Uani 1 1 d .
H100 H 1.1758 0.7142 0.6925 0.024 Uiso 1 1 calc R
C101 C 0.9895(5) 0.6682(2) 0.6998(2) 0.0149(11) Uani 1 1 d .
C102 C 0.8928(5) 0.6071(2) 0.6860(2) 0.0175(11) Uani 1 1 d .
C103 C 1.0034(5) 0.7825(2) 0.7475(2) 0.0167(11) Uani 1 1 d .
H103 H 1.0884 0.7958 0.7373 0.020 Uiso 1 1 calc R
C104 C 0.9369(5) 0.8286(2) 0.7809(2) 0.0116(10) Uani 1 1 d .
C105 C 0.8073(5) 0.8031(2) 0.79343(19) 0.0123(10) Uani 1 1 d .
C106 C 0.7474(5) 0.8503(2) 0.8270(2) 0.0148(10) Uani 1 1 d .
H106 H 0.6628 0.8363 0.8373 0.018 Uiso 1 1 calc R
C107 C 0.8085(5) 0.9169(2) 0.8454(2) 0.0169(11) Uani 1 1 d .
C108 C 0.9362(5) 0.9403(2) 0.8319(2) 0.0184(11) Uani 1 1 d .
H108 H 0.9770 0.9848 0.8442 0.022 Uiso 1 1 calc R
C109 C 1.0012(5) 0.8959(2) 0.7996(2) 0.0178(11) Uani 1 1 d .
H109 H 1.0867 0.9103 0.7902 0.021 Uiso 1 1 calc R
C110 C 0.7389(6) 0.9654(2) 0.8796(2) 0.0204(12) Uani 1 1 d .
C111 C 0.5318(6) 0.9878(3) 0.9048(3) 0.0407(16) Uani 1 1 d .
H11A H 0.5650 0.9990 0.9477 0.061 Uiso 1 1 calc R
H11B H 0.4367 0.9678 0.8976 0.061 Uiso 1 1 calc R
H11C H 0.5451 1.0269 0.8898 0.061 Uiso 1 1 calc R
C112 C 0.5763(5) 0.6726(2) 0.7737(2) 0.0140(10) Uani 1 1 d .
C113 C 0.9027(6) 0.9107(3) 0.0075(3) 0.0358(15) Uani 1 1 d .
H11D H 0.9131 0.9105 -0.0338 0.054 Uiso 1 1 calc R
H11E H 0.8693 0.8665 0.0106 0.054 Uiso 1 1 calc R
H11F H 0.9890 0.9285 0.0334 0.054 Uiso 1 1 calc R
C114 C 0.8090(8) 0.9499(4) 0.0259(3) 0.055(2) Uani 1 1 d .
C115 C 0.5083(7) 0.4237(3) 0.0716(3) 0.0525(11) Uani 1 1 d .
H11G H 0.5394 0.4558 0.1096 0.079 Uiso 1 1 calc R
H11H H 0.4533 0.3850 0.0785 0.079 Uiso 1 1 calc R
H11I H 0.4554 0.4415 0.0442 0.079 Uiso 1 1 calc R
C116 C 0.6314(8) 0.4059(3) 0.0437(3) 0.0525(11) Uani 1 1 d .

loop_
_atom_site_aniso_label
_atom_site_aniso_U_11
_atom_site_aniso_U_22
_atom_site_aniso_U_33
_atom_site_aniso_U_23
_atom_site_aniso_U_13
_atom_site_aniso_U_12
Ru1 0.0104(2) 0.0139(2) 0.0161(2) 0.00591(16) 0.00183(15) 0.00389(15)
Ru2 0.0102(2) 0.0121(2) 0.0110(2) 0.00177(15) 0.00227(14) 0.00283(15)
P1 0.0127(8) 0.0141(7) 0.0154(7) 0.0048(5) 0.0008(5) 0.0014(5)
P2 0.0116(8) 0.0132(6) 0.0148(7) 0.0049(5) 0.0022(5) 0.0035(5)
P3 0.0129(8) 0.0169(7) 0.0117(6) 0.0023(5) 0.0018(5) 0.0052(5)
P4 0.0136(8) 0.0129(6) 0.0122(6) 0.0029(5) 0.0025(5) 0.0036(5)
N1 0.006(2) 0.020(2) 0.022(2) 0.0116(18) 0.0018(16) 0.0022(16)
N2 0.015(3) 0.018(2) 0.010(2) 0.0043(17) 0.0004(15) 0.0052(17)
N3 0.166(9) 0.207(10) 0.094(6) 0.098(6) 0.086(6) 0.159(8)
N4 0.053(4) 0.045(2) 0.041(3) -0.0157(18) 0.0073(17) -0.004(2)
O1 0.031(3) 0.040(2) 0.023(2) -0.0066(18) -0.0016(16) 0.0112(18)
O2 0.018(2) 0.027(2) 0.023(2) -0.0017(16) -0.0006(15) 0.0060(16)
O3 0.014(2) 0.026(2) 0.029(2) 0.0119(16) 0.0045(15) 0.0094(16)
O4 0.043(3) 0.0117(19) 0.034(2) 0.0008(16) 0.0093(18) 0.0044(16)
O5 0.026(3) 0.023(2) 0.039(2) -0.0048(17) 0.0106(17) 0.0070(17)
O6 0.015(2) 0.020(2) 0.036(2) 0.0037(16) 0.0105(16) 0.0010(15)
C1 0.016(3) 0.019(3) 0.011(2) 0.003(2) 0.0029(19) 0.001(2)
C2 0.023(3) 0.023(3) 0.013(3) 0.003(2) 0.006(2) 0.006(2)
C3 0.010(3) 0.036(3) 0.021(3) -0.001(2) -0.002(2) 0.006(2)
C4 0.014(3) 0.031(3) 0.027(3) -0.007(2) 0.002(2) -0.007(2)
C5 0.028(4) 0.022(3) 0.024(3) 0.005(2) 0.004(2) -0.005(2)
C6 0.024(4) 0.025(3) 0.020(3) 0.004(2) 0.003(2) 0.001(2)
C7 0.012(3) 0.012(2) 0.020(3) 0.007(2) 0.0022(19) -0.0014(19)
C8 0.026(3) 0.016(3) 0.021(3) 0.008(2) 0.003(2) 0.001(2)
C9 0.034(4) 0.013(3) 0.036(3) 0.009(2) 0.012(3) 0.006(2)
C10 0.024(4) 0.028(3) 0.048(4) 0.020(3) 0.009(3) 0.014(2)
C11 0.021(4) 0.033(3) 0.035(3) 0.019(3) 0.000(2) 0.004(2)
C12 0.018(3) 0.020(3) 0.025(3) 0.009(2) 0.000(2) 0.003(2)
C13 0.009(3) 0.017(3) 0.017(3) 0.004(2) -0.0025(19) -0.0001(19)
C14 0.030(4) 0.024(3) 0.019(3) 0.005(2) 0.004(2) 0.007(2)
C15 0.038(4) 0.025(3) 0.019(3) 0.008(2) 0.007(2) 0.002(2)
C16 0.021(3) 0.030(3) 0.018(3) 0.001(2) 0.002(2) 0.003(2)
C17 0.018(3) 0.019(3) 0.019(3) 0.004(2) -0.001(2) 0.009(2)
C18 0.012(3) 0.019(3) 0.021(3) 0.008(2) -0.004(2) 0.001(2)
C19 0.015(3) 0.015(3) 0.011(2) 0.0001(19) 0.0015(19) 0.0068(19)
C20 0.019(3) 0.018(3) 0.019(3) 0.003(2) 0.001(2) 0.005(2)
C21 0.014(3) 0.022(3) 0.024(3) 0.000(2) 0.000(2) 0.006(2)
C22 0.030(4) 0.034(3) 0.015(3) 0.004(2) 0.000(2) 0.017(3)
C23 0.030(4) 0.031(3) 0.021(3) 0.014(2) 0.009(2) 0.015(2)
C24 0.019(3) 0.019(3) 0.025(3) 0.007(2) 0.006(2) 0.006(2)
C25 0.014(3) 0.014(3) 0.017(3) 0.007(2) 0.0049(19) 0.0030(19)
C26 0.012(3) 0.021(3) 0.018(3) 0.006(2) -0.0021(19) 0.002(2)
C27 0.025(4) 0.024(3) 0.019(3) 0.005(2) 0.011(2) 0.009(2)
C28 0.017(3) 0.027(3) 0.036(3) 0.010(2) 0.015(2) 0.011(2)
C29 0.011(3) 0.023(3) 0.033(3) 0.012(2) 0.000(2) 0.000(2)
C30 0.018(3) 0.018(3) 0.018(3) 0.008(2) 0.004(2) 0.002(2)
C31 0.018(3) 0.012(2) 0.012(2) 0.0068(19) -0.0002(19) 0.0032(19)
C32 0.024(4) 0.017(3) 0.043(4) 0.001(2) 0.017(3) 0.002(2)
C33 0.019(4) 0.021(3) 0.067(4) -0.001(3) 0.013(3) -0.001(2)
C34 0.027(4) 0.022(3) 0.030(3) -0.003(2) 0.003(2) 0.002(2)
C35 0.022(3) 0.018(3) 0.023(3) 0.005(2) 0.008(2) 0.007(2)
C36 0.015(3) 0.020(3) 0.021(3) 0.005(2) 0.003(2) 0.001(2)
C37 0.018(3) 0.014(3) 0.016(3) 0.010(2) 0.0024(19) 0.001(2)
C38 0.017(3) 0.021(3) 0.021(3) 0.009(2) 0.004(2) 0.005(2)
C39 0.029(4) 0.019(3) 0.021(3) 0.006(2) -0.002(2) -0.001(2)
C40 0.017(4) 0.031(3) 0.023(3) 0.006(2) -0.004(2) -0.003(2)
C41 0.021(3) 0.029(3) 0.015(3) 0.012(2) -0.002(2) -0.003(2)
C42 0.009(3) 0.042(4) 0.024(3) 0.009(3) 0.000(2) 0.002(2)
C43 0.017(4) 0.042(4) 0.028(3) 0.016(3) 0.000(2) 0.009(2)
C44 0.019(3) 0.031(3) 0.023(3) 0.011(2) 0.004(2) 0.011(2)
C45 0.014(3) 0.019(3) 0.017(3) 0.014(2) 0.0049(19) -0.001(2)
C46 0.016(3) 0.022(3) 0.017(3) 0.012(2) 0.000(2) 0.002(2)
C47 0.019(3) 0.021(3) 0.021(3) 0.010(2) 0.009(2) 0.008(2)
C48 0.018(3) 0.012(3) 0.023(3) 0.007(2) 0.003(2) 0.002(2)
C49 0.020(3) 0.014(3) 0.019(3) 0.006(2) 0.008(2) 0.003(2)
C50 0.021(3) 0.011(2) 0.021(3) 0.007(2) 0.008(2) 0.007(2)
C51 0.023(3) 0.020(3) 0.016(3) 0.004(2) 0.001(2) 0.003(2)
C52 0.029(4) 0.021(3) 0.015(3) 0.001(2) 0.004(2) 0.009(2)
C53 0.018(3) 0.019(3) 0.028(3) 0.004(2) 0.003(2) 0.006(2)
C54 0.025(4) 0.016(3) 0.020(3) 0.002(2) 0.003(2) 0.004(2)
C55 0.019(4) 0.031(3) 0.025(3) 0.003(2) -0.006(2) 0.002(2)
C56 0.016(3) 0.019(3) 0.012(3) 0.007(2) 0.0000(19) 0.001(2)
C57 0.016(3) 0.020(3) 0.011(2) 0.005(2) 0.0032(19) 0.001(2)
C58 0.019(3) 0.025(3) 0.019(3) 0.004(2) 0.000(2) 0.003(2)
C59 0.026(4) 0.026(3) 0.026(3) 0.010(2) 0.004(2) -0.001(2)
C60 0.022(4) 0.040(4) 0.020(3) 0.015(3) -0.003(2) -0.008(2)
C61 0.015(3) 0.046(4) 0.018(3) 0.010(3) 0.007(2) 0.005(2)
C62 0.027(4) 0.026(3) 0.014(3) 0.009(2) 0.001(2) 0.012(2)
C63 0.011(3) 0.022(3) 0.016(3) 0.002(2) -0.0012(19) 0.009(2)
C64 0.012(3) 0.020(3) 0.019(3) 0.001(2) 0.0018(19) 0.011(2)
C65 0.014(3) 0.020(3) 0.033(3) 0.001(2) 0.003(2) 0.007(2)
C66 0.022(4) 0.024(3) 0.025(3) -0.008(2) -0.006(2) 0.014(2)
C67 0.030(4) 0.038(3) 0.016(3) 0.004(2) -0.002(2) 0.016(3)
C68 0.027(4) 0.035(3) 0.016(3) 0.007(2) 0.002(2) 0.010(2)
C69 0.009(3) 0.013(2) 0.017(3) 0.001(2) 0.0006(18) 0.0016(18)
C70 0.007(3) 0.018(3) 0.021(3) 0.003(2) -0.0010(19) -0.0002(19)
C71 0.019(3) 0.021(3) 0.025(3) 0.002(2) 0.004(2) 0.005(2)
C72 0.016(3) 0.012(3) 0.040(3) 0.009(2) 0.001(2) 0.004(2)
C73 0.020(3) 0.024(3) 0.030(3) 0.012(2) -0.002(2) 0.007(2)
C74 0.018(3) 0.025(3) 0.016(3) 0.008(2) 0.000(2) 0.003(2)
C75 0.013(3) 0.022(3) 0.012(2) 0.003(2) 0.0007(18) 0.007(2)
C76 0.021(3) 0.024(3) 0.018(3) 0.007(2) 0.007(2) 0.008(2)
C77 0.016(3) 0.038(3) 0.026(3) 0.010(3) 0.010(2) 0.010(2)
C78 0.015(3) 0.037(3) 0.024(3) 0.014(3) 0.001(2) 0.000(2)
C79 0.025(4) 0.021(3) 0.017(3) 0.005(2) -0.003(2) -0.003(2)
C80 0.018(3) 0.022(3) 0.017(3) 0.008(2) 0.005(2) 0.006(2)
C81 0.027(3) 0.016(3) 0.014(3) 0.003(2) 0.009(2) 0.006(2)
C82 0.028(4) 0.024(3) 0.027(3) 0.010(2) 0.010(2) 0.014(2)
C83 0.039(4) 0.037(4) 0.047(4) 0.024(3) 0.013(3) 0.022(3)
C84 0.055(5) 0.026(3) 0.055(4) 0.023(3) 0.015(3) 0.012(3)
C85 0.046(5) 0.019(3) 0.044(4) 0.005(3) 0.008(3) 0.001(3)
C86 0.025(3) 0.019(3) 0.021(3) 0.006(2) 0.003(2) 0.002(2)
C87 0.012(3) 0.011(2) 0.015(3) -0.0007(19) 0.0039(19) -0.0011(18)
C88 0.013(3) 0.019(3) 0.021(3) 0.005(2) 0.000(2) 0.004(2)
C89 0.021(3) 0.026(3) 0.013(3) 0.007(2) 0.000(2) 0.003(2)
C90 0.021(3) 0.026(3) 0.018(3) 0.002(2) 0.007(2) 0.006(2)
C91 0.017(3) 0.027(3) 0.024(3) 0.004(2) 0.007(2) 0.008(2)
C92 0.021(3) 0.019(3) 0.014(3) 0.007(2) 0.005(2) 0.005(2)
C93 0.014(3) 0.014(3) 0.011(2) -0.0006(19) -0.0002(18) 0.0055(19)
C94 0.019(3) 0.024(3) 0.013(3) 0.003(2) 0.0033(19) 0.013(2)
C95 0.025(4) 0.018(3) 0.020(3) 0.001(2) -0.005(2) 0.007(2)
C96 0.031(4) 0.022(3) 0.016(3) 0.000(2) 0.000(2) 0.017(2)
C97 0.022(3) 0.026(3) 0.011(3) 0.005(2) 0.000(2) 0.014(2)
C98 0.029(4) 0.027(3) 0.018(3) 0.004(2) 0.009(2) 0.019(2)
C99 0.017(3) 0.048(4) 0.022(3) 0.015(3) 0.013(2) 0.020(3)
C100 0.012(3) 0.028(3) 0.022(3) 0.009(2) 0.005(2) 0.008(2)
C101 0.013(3) 0.023(3) 0.012(3) 0.006(2) 0.0042(19) 0.009(2)
C102 0.023(3) 0.022(3) 0.011(3) 0.007(2) 0.000(2) 0.011(2)
C103 0.010(3) 0.027(3) 0.015(3) 0.011(2) -0.0006(19) 0.004(2)
C104 0.005(3) 0.018(3) 0.012(2) 0.0062(19) 0.0013(17) 0.0011(18)
C105 0.012(3) 0.017(3) 0.008(2) 0.0039(19) -0.0016(17) 0.0019(19)
C106 0.012(3) 0.016(3) 0.017(3) 0.006(2) 0.0022(19) 0.0012(19)
C107 0.019(3) 0.016(3) 0.015(3) 0.005(2) 0.001(2) 0.002(2)
C108 0.025(3) 0.011(3) 0.016(3) 0.004(2) -0.005(2) 0.001(2)
C109 0.013(3) 0.018(3) 0.023(3) 0.011(2) 0.000(2) 0.000(2)
C110 0.031(4) 0.015(3) 0.019(3) 0.009(2) 0.006(2) 0.007(2)
C111 0.030(4) 0.041(4) 0.051(4) -0.003(3) 0.011(3) 0.020(3)
C112 0.015(3) 0.014(3) 0.014(3) 0.0008(19) 0.0059(19) 0.007(2)
C113 0.042(4) 0.032(4) 0.034(4) 0.003(3) 0.002(3) 0.018(3)
C114 0.073(6) 0.086(6) 0.036(4) 0.040(4) 0.032(4) 0.049(5)
C115 0.053(4) 0.045(2) 0.041(3) -0.0157(18) 0.0073(17) -0.004(2)
C116 0.053(4) 0.045(2) 0.041(3) -0.0157(18) 0.0073(17) -0.004(2)

loop_
_atom_type_symbol
_atom_type_description
_atom_type_scat_dispersion_real
_atom_type_scat_dispersion_imag
_atom_type_scat_source
C C 0.0033 0.0016 'International Tables Vol C Tables 4.2.6.8 and 6.1.1.4'
H H 0.0000 0.0000 'International Tables Vol C Tables 4.2.6.8 and 6.1.1.4'
N N 0.0061 0.0033 'International Tables Vol C Tables 4.2.6.8 and 6.1.1.4'
O O 0.0106 0.0060 'International Tables Vol C Tables 4.2.6.8 and 6.1.1.4'
P P 0.1023 0.0942 'International Tables Vol C Tables 4.2.6.8 and 6.1.1.4'
Cl Cl 0.1484 0.1585 'International Tables Vol C Tables 4.2.6.8 and 6.1.1.4'
Ru Ru -1.2594 0.8363 'International Tables Vol C Tables 4.2.6.8 and 6.1.1.4'

loop_
_geom_angle_atom_site_label_1
_geom_angle_atom_site_label_2
_geom_angle_atom_site_label_3
_geom_angle
C56 Ru1 N1 176.14(18)
C56 Ru1 C49 105.7(2)
N1 Ru1 C49 78.09(17)
C56 Ru1 C37 97.81(19)
N1 Ru1 C37 78.41(17)
C49 Ru1 C37 156.10(19)
C56 Ru1 P1 90.14(15)
N1 Ru1 P1 89.32(11)
C49 Ru1 P1 90.24(13)
C37 Ru1 P1 93.82(12)
C56 Ru1 P2 91.68(15)
N1 Ru1 P2 88.94(11)
C49 Ru1 P2 88.21(13)
C37 Ru1 P2 87.03(12)
P1 Ru1 P2 177.87(5)
C112 Ru2 N2 176.37(17)
C112 Ru2 C93 97.33(19)
N2 Ru2 C93 79.04(17)
C112 Ru2 C105 106.48(18)
N2 Ru2 C105 77.15(16)
C93 Ru2 C105 156.17(18)
C112 Ru2 P3 90.17(15)
N2 Ru2 P3 89.91(11)
C93 Ru2 P3 91.04(13)
C105 Ru2 P3 88.12(12)
C112 Ru2 P4 91.25(15)
N2 Ru2 P4 88.95(11)
C93 Ru2 P4 93.14(13)
C105 Ru2 P4 87.25(12)
P3 Ru2 P4 175.37(5)
C7 P1 C13 104.9(2)
C7 P1 C1 101.9(2)
C13 P1 C1 100.0(2)
C7 P1 Ru1 111.28(16)
C13 P1 Ru1 118.61(16)
C1 P1 Ru1 117.97(16)
C25 P2 C31 109.0(2)
C25 P2 C19 101.9(2)
C31 P2 C19 98.9(2)
C25 P2 Ru1 111.41(15)
C31 P2 Ru1 114.72(15)
C19 P2 Ru1 119.45(16)
C57 P3 C63 104.7(2)
C57 P3 C69 101.0(2)
C63 P3 C69 99.2(2)
C57 P3 Ru2 112.21(16)
C63 P3 Ru2 119.45(16)
C69 P3 Ru2 117.80(16)
C75 P4 C81 104.6(2)
C75 P4 C87 103.1(2)
C81 P4 C87 98.8(2)
C75 P4 Ru2 111.04(16)
C81 P4 Ru2 119.92(16)
C87 P4 Ru2 117.26(16)
C47 N1 C45 125.3(4)
C47 N1 Ru1 117.3(3)
C45 N1 Ru1 117.3(3)
C103 N2 C101 125.4(4)
C103 N2 Ru2 117.8(3)
C101 N2 Ru2 116.9(3)
C54 O2 C55 116.4(4)
C110 O5 C111 114.8(4)
C2 C1 C6 117.7(5)
C2 C1 P1 120.1(4)
C6 C1 P1 122.2(4)
C3 C2 C1 121.1(5)
C3 C2 H2 119.4
C1 C2 H2 119.4
C4 C3 C2 120.0(5)
C4 C3 H3 120.0
C2 C3 H3 120.0
C3 C4 C5 120.0(5)
C3 C4 H4 120.0
C5 C4 H4 120.0
C6 C5 C4 120.0(5)
C6 C5 H5 120.0
C4 C5 H5 120.0
C5 C6 C1 121.2(5)
C5 C6 H6 119.4
C1 C6 H6 119.4
C12 C7 C8 118.5(5)
C12 C7 P1 121.4(4)
C8 C7 P1 119.4(4)
C9 C8 C7 120.9(5)
C9 C8 H8 119.5
C7 C8 H8 119.5
C8 C9 C10 120.4(5)
C8 C9 H9 119.8
C10 C9 H9 119.8
C11 C10 C9 119.4(5)
C11 C10 H10 120.3
C9 C10 H10 120.3
C10 C11 C12 120.5(5)
C10 C11 H11 119.7
C12 C11 H11 119.7
C7 C12 C11 120.2(5)
C7 C12 H12 119.9
C11 C12 H12 119.9
C14 C13 C18 118.5(5)
C14 C13 P1 120.1(4)
C18 C13 P1 121.3(4)
C15 C14 C13 120.9(5)
C15 C14 H14 119.5
C13 C14 H14 119.5
C14 C15 C16 120.0(5)
C14 C15 H15 120.0
C16 C15 H15 120.0
C17 C16 C15 119.6(5)
C17 C16 H16 120.2
C15 C16 H16 120.2
C16 C17 C18 120.5(5)
C16 C17 H17 119.7
C18 C17 H17 119.7
C17 C18 C13 120.5(5)
C17 C18 H18 119.8
C13 C18 H18 119.8
C20 C19 C24 119.1(5)
C20 C19 P2 121.2(4)
C24 C19 P2 119.6(4)
C19 C20 C21 120.3(5)
C19 C20 H20 119.9
C21 C20 H20 119.9
C22 C21 C20 120.5(5)
C22 C21 H21 119.7
C20 C21 H21 119.7
C21 C22 C23 119.3(5)
C21 C22 H22 120.3
C23 C22 H22 120.3
C24 C23 C22 120.4(5)
C24 C23 H23 119.8
C22 C23 H23 119.8
C23 C24 C19 120.3(5)
C23 C24 H24 119.8
C19 C24 H24 119.8
C30 C25 C26 118.0(4)
C30 C25 P2 122.8(4)
C26 C25 P2 118.3(4)
C27 C26 C25 121.2(5)
C27 C26 H26 119.4
C25 C26 H26 119.4
C28 C27 C26 120.3(5)
C28 C27 H27 119.9
C26 C27 H27 119.9
C27 C28 C29 119.3(5)
C27 C28 H28 120.3
C29 C28 H28 120.3
C28 C29 C30 120.9(5)
C28 C29 H29 119.6
C30 C29 H29 119.6
C29 C30 C25 120.3(5)
C29 C30 H30 119.9
C25 C30 H30 119.9
C32 C31 C36 118.2(4)
C32 C31 P2 126.1(4)
C36 C31 P2 115.6(4)
C31 C32 C33 119.9(5)
C31 C32 H32 120.0
C33 C32 H32 120.0
C34 C33 C32 121.2(5)
C34 C33 H33 119.4
C32 C33 H33 119.4
C35 C34 C33 119.3(5)
C35 C34 H34 120.3
C33 C34 H34 120.3
C34 C35 C36 119.4(5)
C34 C35 H35 120.3
C36 C35 H35 120.3
C35 C36 C31 121.8(5)
C35 C36 H36 119.1
C31 C36 H36 119.1
C38 C37 C46 115.3(4)
C38 C37 Ru1 133.0(4)
C46 C37 Ru1 111.5(3)
C37 C38 C39 122.7(5)
C37 C38 H38 118.6
C39 C38 H38 118.6
C40 C39 C38 121.4(5)
C40 C39 H39 119.3
C38 C39 H39 119.3
C39 C40 C41 120.1(5)
C39 C40 H40 119.9
C41 C40 H40 119.9
C42 C41 C40 123.7(5)
C42 C41 C46 118.5(5)
C40 C41 C46 117.8(5)
C43 C42 C41 121.5(5)
C43 C42 H42 119.2
C41 C42 H42 119.2
C42 C43 C44 120.6(5)
C42 C43 H43 119.7
C44 C43 H43 119.7
C45 C44 C43 119.2(5)
C45 C44 H44 120.4
C43 C44 H44 120.4
C44 C45 C46 122.7(5)
C44 C45 N1 124.8(5)
C46 C45 N1 112.5(4)
C45 C46 C37 120.0(4)
C45 C46 C41 117.3(5)
C37 C46 C41 122.6(5)
N1 C47 C48 117.6(5)
N1 C47 H47 121.2
C48 C47 H47 121.2
C53 C48 C49 123.6(4)
C53 C48 C47 121.5(5)
C49 C48 C47 114.9(4)
C50 C49 C48 113.8(4)
C50 C49 Ru1 134.3(4)
C48 C49 Ru1 111.9(3)
C51 C50 C49 122.5(5)
C51 C50 H50 118.7
C49 C50 H50 118.7
C52 C51 C50 121.3(5)
C52 C51 C54 116.9(4)
C50 C51 C54 121.9(5)
C53 C52 C51 118.8(5)
C53 C52 H52 120.6
C51 C52 H52 120.6
C52 C53 C48 120.0(5)
C52 C53 H53 120.0
C48 C53 H53 120.0
O1 C54 O2 121.8(5)
O1 C54 C51 124.5(5)
O2 C54 C51 113.7(4)
O2 C55 H55A 109.5
O2 C55 H55B 109.5
H55A C55 H55B 109.5
O2 C55 H55C 109.5
H55A C55 H55C 109.5
H55B C55 H55C 109.5
O3 C56 Ru1 178.0(4)
C58 C57 C62 118.5(5)
C58 C57 P3 121.3(4)
C62 C57 P3 119.9(4)
C59 C58 C57 120.6(5)
C59 C58 H58 119.7
C57 C58 H58 119.7
C60 C59 C58 120.2(5)
C60 C59 H59 119.9
C58 C59 H59 119.9
C59 C60 C61 120.2(5)
C59 C60 H60 119.9
C61 C60 H60 119.9
C60 C61 C62 120.1(5)
C60 C61 H61 119.9
C62 C61 H61 119.9
C61 C62 C57 120.4(5)
C61 C62 H62 119.8
C57 C62 H62 119.8
C68 C63 C64 118.8(4)
C68 C63 P3 123.9(4)
C64 C63 P3 116.9(4)
C65 C64 C63 120.5(5)
C65 C64 H64 119.8
C63 C64 H64 119.8
C66 C65 C64 120.4(5)
C66 C65 H65 119.8
C64 C65 H65 119.8
C67 C66 C65 119.3(5)
C67 C66 H66 120.4
C65 C66 H66 120.4
C66 C67 C68 121.4(5)
C66 C67 H67 119.3
C68 C67 H67 119.3
C67 C68 C63 119.7(5)
C67 C68 H68 120.2
C63 C68 H68 120.2
C74 C69 C70 117.9(4)
C74 C69 P3 120.4(4)
C70 C69 P3 121.7(4)
C71 C70 C69 120.5(5)
C71 C70 H70 119.7
C69 C70 H70 119.7
C72 C71 C70 120.8(5)
C72 C71 H71 119.6
C70 C71 H71 119.6
C71 C72 C73 119.2(5)
C71 C72 H72 120.4
C73 C72 H72 120.4
C74 C73 C72 120.4(5)
C74 C73 H73 119.8
C72 C73 H73 119.8
C73 C74 C69 121.0(5)
C73 C74 H74 119.5
C69 C74 H74 119.5
C80 C75 C76 118.5(5)
C80 C75 P4 120.3(4)
C76 C75 P4 120.6(4)
C77 C76 C75 120.5(5)
C77 C76 H76 119.8
C75 C76 H76 119.8
C78 C77 C76 120.2(5)
C78 C77 H77 119.9
C76 C77 H77 119.9
C77 C78 C79 120.2(5)
C77 C78 H78 119.9
C79 C78 H78 119.9
C80 C79 C78 119.7(5)
C80 C79 H79 120.2
C78 C79 H79 120.2
C79 C80 C75 121.0(5)
C79 C80 H80 119.5
C75 C80 H80 119.5
C82 C81 C86 118.1(5)
C82 C81 P4 124.5(4)
C86 C81 P4 117.1(4)
C81 C82 C83 120.7(5)
C81 C82 H82 119.7
C83 C82 H82 119.7
C84 C83 C82 119.9(6)
C84 C83 H83 120.0
C82 C83 H83 120.0
C83 C84 C85 120.6(6)
C83 C84 H84 119.7
C85 C84 H84 119.7
C86 C85 C84 119.7(6)
C86 C85 H85 120.2
C84 C85 H85 120.2
C85 C86 C81 120.9(5)
C85 C86 H86 119.5
C81 C86 H86 119.5
C92 C87 C88 118.4(4)
C92 C87 P4 122.2(4)
C88 C87 P4 119.3(4)
C89 C88 C87 121.2(5)
C89 C88 H88 119.4
C87 C88 H88 119.4
C90 C89 C88 119.5(5)
C90 C89 H89 120.2
C88 C89 H89 120.2
C91 C90 C89 120.2(5)
C91 C90 H90 119.9
C89 C90 H90 119.9
C90 C91 C92 119.7(5)
C90 C91 H91 120.1
C92 C91 H91 120.1
C87 C92 C91 120.9(5)
C87 C92 H92 119.6
C91 C92 H92 119.6
C94 C93 C102 114.2(4)
C94 C93 Ru2 133.9(4)
C102 C93 Ru2 111.9(3)
C93 C94 C95 123.8(5)
C93 C94 H94 118.1
C95 C94 H94 118.1
C96 C95 C94 121.4(5)
C96 C95 H95 119.3
C94 C95 H95 119.3
C95 C96 C97 119.1(5)
C95 C96 H96 120.4
C97 C96 H96 120.4
C98 C97 C96 122.4(5)
C98 C97 C102 119.2(5)
C96 C97 C102 118.4(5)
C99 C98 C97 121.4(5)
C99 C98 H98 119.3
C97 C98 H98 119.3
C98 C99 C100 120.6(5)
C98 C99 H99 119.7
C100 C99 H99 119.7
C101 C100 C99 119.0(5)
C101 C100 H100 120.5
C99 C100 H100 120.5
C100 C101 N2 124.9(4)
C100 C101 C102 122.5(4)
N2 C101 C102 112.6(4)
C101 C102 C97 117.3(5)
C101 C102 C93 119.6(4)
C97 C102 C93 123.2(4)
N2 C103 C104 117.0(5)
N2 C103 H103 121.5
C104 C103 H103 121.5
C109 C104 C105 123.3(4)
C109 C104 C103 119.9(4)
C105 C104 C103 116.8(4)
C106 C105 C104 114.5(4)
C106 C105 Ru2 134.2(4)
C104 C105 Ru2 111.3(3)
C107 C106 C105 123.2(5)
C107 C106 H106 118.4
C105 C106 H106 118.4
C106 C107 C108 120.7(4)
C106 C107 C110 121.1(5)
C108 C107 C110 118.2(4)
C109 C108 C107 118.7(4)
C109 C108 H108 120.6
C107 C108 H108 120.6
C108 C109 C104 119.6(5)
C108 C109 H109 120.2
C104 C109 H109 120.2
O4 C110 O5 123.3(5)
O4 C110 C107 124.2(5)
O5 C110 C107 112.5(4)
O5 C111 H11A 109.5
O5 C111 H11B 109.5
H11A C111 H11B 109.5
O5 C111 H11C 109.5
H11A C111 H11C 109.5
H11B C111 H11C 109.5
O6 C112 Ru2 177.7(4)
C114 C113 H11D 109.5
C114 C113 H11E 109.5
H11D C113 H11E 109.5
C114 C113 H11F 109.5
H11D C113 H11F 109.5
H11E C113 H11F 109.5
N3 C114 C113 179.4(8)
C116 C115 H11G 109.5
C116 C115 H11H 109.5
H11G C115 H11H 109.5
C116 C115 H11I 109.5
H11G C115 H11I 109.5
H11H C115 H11I 109.5
N4 C116 C115 169.6(10)

loop_
_geom_bond_atom_site_label_1
_geom_bond_atom_site_label_2
_geom_bond_distance
Ru1 C56 1.848(5)
Ru1 N1 2.093(4)
Ru1 C49 2.128(5)
Ru1 C37 2.147(5)
Ru1 P1 2.3618(14)
Ru1 P2 2.3707(13)
Ru2 C112 1.826(5)
Ru2 N2 2.101(4)
Ru2 C93 2.122(4)
Ru2 C105 2.165(4)
Ru2 P3 2.3654(14)
Ru2 P4 2.3828(14)
P1 C7 1.833(5)
P1 C13 1.841(5)
P1 C1 1.846(5)
P2 C25 1.831(5)
P2 C31 1.834(5)
P2 C19 1.835(5)
P3 C57 1.829(5)
P3 C63 1.836(5)
P3 C69 1.843(5)
P4 C75 1.831(5)
P4 C81 1.838(5)
P4 C87 1.854(5)
N1 C47 1.283(6)
N1 C45 1.425(6)
N2 C103 1.298(6)
N2 C101 1.425(6)
N3 C114 1.138(8)
N4 C116 0.973(8)
O1 C54 1.220(5)
O2 C54 1.353(6)
O2 C55 1.450(6)
O3 C56 1.166(5)
O4 C110 1.203(6)
O5 C110 1.339(6)
O5 C111 1.451(6)
O6 C112 1.171(5)
C1 C2 1.393(7)
C1 C6 1.410(7)
C2 C3 1.387(7)
C2 H2 0.9300
C3 C4 1.384(7)
C3 H3 0.9300
C4 C5 1.384(7)
C4 H4 0.9300
C5 C6 1.379(7)
C5 H5 0.9300
C6 H6 0.9300
C7 C12 1.389(6)
C7 C8 1.401(6)
C8 C9 1.374(7)
C8 H8 0.9300
C9 C10 1.386(7)
C9 H9 0.9300
C10 C11 1.380(7)
C10 H10 0.9300
C11 C12 1.394(7)
C11 H11 0.9300
C12 H12 0.9300
C13 C14 1.391(7)
C13 C18 1.393(6)
C14 C15 1.384(7)
C14 H14 0.9300
C15 C16 1.389(7)
C15 H15 0.9300
C16 C17 1.375(7)
C16 H16 0.9300
C17 C18 1.388(6)
C17 H17 0.9300
C18 H18 0.9300
C19 C20 1.383(7)
C19 C24 1.407(7)
C20 C21 1.395(7)
C20 H20 0.9300
C21 C22 1.389(7)
C21 H21 0.9300
C22 C23 1.392(7)
C22 H22 0.9300
C23 C24 1.384(7)
C23 H23 0.9300
C24 H24 0.9300
C25 C30 1.403(7)
C25 C26 1.403(6)
C26 C27 1.389(6)
C26 H26 0.9300
C27 C28 1.382(7)
C27 H27 0.9300
C28 C29 1.390(7)
C28 H28 0.9300
C29 C30 1.392(7)
C29 H29 0.9300
C30 H30 0.9300
C31 C32 1.382(7)
C31 C36 1.396(6)
C32 C33 1.390(7)
C32 H32 0.9300
C33 C34 1.383(7)
C33 H33 0.9300
C34 C35 1.379(7)
C34 H34 0.9300
C35 C36 1.383(6)
C35 H35 0.9300
C36 H36 0.9300
C37 C38 1.386(6)
C37 C46 1.427(7)
C38 C39 1.419(7)
C38 H38 0.9300
C39 C40 1.343(7)
C39 H39 0.9300
C40 C41 1.419(7)
C40 H40 0.9300
C41 C42 1.417(7)
C41 C46 1.437(6)
C42 C43 1.373(7)
C42 H42 0.9300
C43 C44 1.399(7)
C43 H43 0.9300
C44 C45 1.372(7)
C44 H44 0.9300
C45 C46 1.419(7)
C47 C48 1.457(7)
C47 H47 0.9300
C48 C53 1.398(6)
C48 C49 1.431(7)
C49 C50 1.413(7)
C50 C51 1.399(6)
C50 H50 0.9300
C51 C52 1.389(7)
C51 C54 1.479(7)
C52 C53 1.377(7)
C52 H52 0.9300
C53 H53 0.9300
C55 H55A 0.9600
C55 H55B 0.9600
C55 H55C 0.9600
C57 C58 1.394(7)
C57 C62 1.408(7)
C58 C59 1.391(7)
C58 H58 0.9300
C59 C60 1.378(8)
C59 H59 0.9300
C60 C61 1.386(7)
C60 H60 0.9300
C61 C62 1.387(7)
C61 H61 0.9300
C62 H62 0.9300
C63 C68 1.396(7)
C63 C64 1.401(7)
C64 C65 1.390(6)
C64 H64 0.9300
C65 C66 1.384(7)
C65 H65 0.9300
C66 C67 1.379(8)
C66 H66 0.9300
C67 C68 1.392(7)
C67 H67 0.9300
C68 H68 0.9300
C69 C74 1.400(6)
C69 C70 1.403(6)
C70 C71 1.394(7)
C70 H70 0.9300
C71 C72 1.375(7)
C71 H71 0.9300
C72 C73 1.397(7)
C72 H72 0.9300
C73 C74 1.384(7)
C73 H73 0.9300
C74 H74 0.9300
C75 C80 1.387(6)
C75 C76 1.401(6)
C76 C77 1.381(7)
C76 H76 0.9300
C77 C78 1.379(7)
C77 H77 0.9300
C78 C79 1.385(7)
C78 H78 0.9300
C79 C80 1.384(7)
C79 H79 0.9300
C80 H80 0.9300
C81 C82 1.391(7)
C81 C86 1.411(7)
C82 C83 1.400(7)
C82 H82 0.9300
C83 C84 1.373(8)
C83 H83 0.9300
C84 C85 1.387(8)
C84 H84 0.9300
C85 C86 1.384(7)
C85 H85 0.9300
C86 H86 0.9300
C87 C92 1.379(6)
C87 C88 1.397(6)
C88 C89 1.386(7)
C88 H88 0.9300
C89 C90 1.383(7)
C89 H89 0.9300
C90 C91 1.383(7)
C90 H90 0.9300
C91 C92 1.400(6)
C91 H91 0.9300
C92 H92 0.9300
C93 C94 1.383(6)
C93 C102 1.439(7)
C94 C95 1.418(6)
C94 H94 0.9300
C95 C96 1.364(7)
C95 H95 0.9300
C96 C97 1.417(7)
C96 H96 0.9300
C97 C98 1.407(7)
C97 C102 1.436(6)
C98 C99 1.372(7)
C98 H98 0.9300
C99 C100 1.414(7)
C99 H99 0.9300
C100 C101 1.368(6)
C100 H100 0.9300
C101 C102 1.429(7)
C103 C104 1.433(6)
C103 H103 0.9300
C104 C109 1.412(6)
C104 C105 1.414(6)
C105 C106 1.406(6)
C106 C107 1.394(6)
C106 H106 0.9300
C107 C108 1.395(7)
C107 C110 1.493(7)
C108 C109 1.388(7)
C108 H108 0.9300
C109 H109 0.9300
C111 H11A 0.9600
C111 H11B 0.9600
C111 H11C 0.9600
C113 C114 1.423(8)
C113 H11D 0.9600
C113 H11E 0.9600
C113 H11F 0.9600
C115 C116 1.541(9)
C115 H11G 0.9600
C115 H11H 0.9600
C115 H11I 0.9600
